data_7250074
loop_
_publ_author_name
'Yang, Qi-Liang'
'Xu, Rong-Yi'
'Ni, Cheng-Yang'
'Liu, Xin'
'Qiao, Zu-Lin'
'Zhang, Qi-Ying'
'Wang, Dong-Chao'
'Guo, Hai-Ming'

_publ_section_title
;
 Electrochemical regioselective synthesis of sulfonyl
 2,5-dihydrofuran-fused spiropyrimidines via multi-component radical
 cascade reactions
;
_journal_issue 5
_journal_name_full 'Green Chemistry'
_journal_page_first 1499
_journal_page_last 1509
_journal_paper_doi 10.1039/D4GC05637J
_journal_volume 27
_journal_year 2025
_chemical_formula_moiety 'C17 H20 N2 O6 S'
_chemical_formula_sum 'C17 H20 N2 O6 S'
_chemical_formula_weight 380.424
_space_group_crystal_system monoclinic
_space_group_IT_number 14
_space_group_name_Hall '-P 2ybc'
_space_group_name_H-M_alt 'P 1 21/c 1'
_symmetry_Int_Tables_number 14
_atom_sites_solution_primary iterative
_audit_creation_date 2024-10-21
_audit_creation_method
;
Olex2 1.5
(compiled 2024.02.16 svn.r378c4104 for OlexSys, GUI svn.r6928)
;
_audit_update_record
;
2024-10-21 deposited with the CCDC.	2025-01-10 downloaded from the CCDC.
;
_cell_angle_alpha 90
_cell_angle_beta 110.500(3)
_cell_angle_gamma 90
_cell_formula_units_Z 4
_cell_length_a 12.6709(3)
_cell_length_b 13.3145(3)
_cell_length_c 11.2685(3)
_cell_measurement_reflns_used 6302
_cell_measurement_temperature 293
_cell_measurement_theta_max 71.2910
_cell_measurement_theta_min 4.9890
_cell_volume 1780.68(8)
_computing_cell_refinement 'CrysAlisPro 1.171.43.139a (Rigaku OD, 2024)'
_computing_data_collection 'CrysAlisPro 1.171.43.139a (Rigaku OD, 2024)'
_computing_data_reduction 'CrysAlisPro 1.171.43.139a (Rigaku OD, 2024)'
_computing_molecular_graphics 'Olex2 1.5 (Dolomanov et al., 2009)'
_computing_publication_material 'Olex2 1.5 (Dolomanov et al., 2009)'
_computing_structure_refinement 'olex2.refine 1.5 (Bourhis et al., 2015)'
_computing_structure_solution 'olex2.solve 1.5 (Bourhis et al., 2015)'
_diffrn_ambient_temperature 293
_diffrn_detector 'CCD plate'
_diffrn_detector_area_resol_mean 8.0521
_diffrn_detector_type EosS2
_diffrn_measured_fraction_theta_full 0.9997
_diffrn_measured_fraction_theta_max 0.9859
_diffrn_measurement_details
;
List of Runs (angles in degrees, time in seconds):

  # Type    Start    End  Width  t~exp~   \w     \q     \k     \f   Frames
#--------------------------------------------------------------------------
  1  \w    -65.00 -40.00   1.00    1.00    --  -35.37-178.00   0.00   25
  2  \w    -95.00 -41.00   1.00    1.00    --  -35.37-178.00 150.00   54
  3  \w   -104.00  34.00   1.00    1.00    --  -35.37   0.00-120.00  138
  4  \w     64.00 108.00   1.00    1.00    --   35.37 178.00  60.00   44
  5  \w     44.00  71.00   1.00    1.00    --   35.37 -99.00  30.00   27
  6  \w     59.00  86.00   1.00    1.00    --   35.37-178.00-180.00   27
  7  \w     28.00 102.00   1.00    1.00    --   35.37  57.00  60.00   74
  8  \w     39.00  73.00   1.00    1.00    --   35.37 -99.00-120.00   34
  9  \w     11.00  73.00   1.00    1.00    --   35.37 -99.00 150.00   62
 10  \w     63.00  88.00   1.00    1.00    --   35.37-178.00 -90.00   25
 11  \w     12.00  37.00   1.00    1.00    --   35.37 -99.00  30.00   25
 12  \w     92.00 146.00   1.00    2.22    --  106.81  45.00  90.00   54
 13  \w     65.00 108.00   1.00    2.22    --  106.81-111.00-150.00   43
 14  \w     38.00 118.00   1.00    2.22    --  106.81 -45.00  90.00   80
 15  \w     60.00  89.00   1.00    2.22    --  106.81 -61.00  90.00   29
 16  \w     78.00 105.00   1.00    2.22    --  106.81 -77.00-150.00   27
 17  \w    122.00 171.00   1.00    2.22    --  106.81 111.00   0.00   49
 18  \w     47.00 108.00   1.00    2.22    --  106.81-111.00 120.00   61
 19  \w     41.00  99.00   1.00    2.22    --  106.81 -45.00-120.00   58
 20  \w     68.00 108.00   1.00    2.22    --  106.81-111.00 -30.00   40
 21  \w    107.00 174.00   1.00    2.22    --  106.81  77.00  30.00   67
 22  \w     38.00 124.00   1.00    2.22    --  106.81 -45.00 -60.00   86
 23  \w    135.00 170.00   1.00    2.22    --  106.81  77.00-120.00   35
 24  \w     62.00 107.00   1.00    2.22    --  106.81-111.00  30.00   45
 25  \w     50.00 165.00   1.00    2.22    --  106.81   0.00-150.00  115
 26  \w     42.00  71.00   1.00    2.22    --  106.81 -94.00  60.00   29
;
_diffrn_measurement_device 'four-circle diffractometer'
_diffrn_measurement_device_type 'SuperNova, Dual, Cu at home/near, EosS2'
_diffrn_measurement_method '\w scans'
_diffrn_orient_matrix_type 'CrysAlisPro convention (1999,Acta A55,543-557)'
_diffrn_orient_matrix_UB_11 -0.0135041000
_diffrn_orient_matrix_UB_12 -0.0935122000
_diffrn_orient_matrix_UB_13 0.0738848000
_diffrn_orient_matrix_UB_21 -0.1113490000
_diffrn_orient_matrix_UB_22 -0.0256439000
_diffrn_orient_matrix_UB_23 -0.1073037000
_diffrn_orient_matrix_UB_31 0.0653744000
_diffrn_orient_matrix_UB_32 -0.0630617000
_diffrn_orient_matrix_UB_33 -0.0658914000
_diffrn_radiation_monochromator mirror
_diffrn_radiation_probe x-ray
_diffrn_radiation_type 'Cu K\a'
_diffrn_radiation_wavelength 1.54184
_diffrn_reflns_av_R_equivalents 0.0247
_diffrn_reflns_av_unetI/netI 0.0214
_diffrn_reflns_Laue_measured_fraction_full 0.9997
_diffrn_reflns_Laue_measured_fraction_max 0.9859
_diffrn_reflns_limit_h_max 15
_diffrn_reflns_limit_h_min -11
_diffrn_reflns_limit_k_max 14
_diffrn_reflns_limit_k_min -16
_diffrn_reflns_limit_l_max 11
_diffrn_reflns_limit_l_min -13
_diffrn_reflns_number 10782
_diffrn_reflns_point_group_measured_fraction_full 0.9997
_diffrn_reflns_point_group_measured_fraction_max 0.9859
_diffrn_reflns_theta_full 67.6840
_diffrn_reflns_theta_max 71.30
_diffrn_reflns_theta_min 3.72
_diffrn_source 'micro-focus sealed X-ray tube'
_diffrn_source_type 'SuperNova (Cu) X-ray Source'
_exptl_absorpt_coefficient_mu 1.950
_exptl_absorpt_correction_T_max 1.00000
_exptl_absorpt_correction_T_min 0.61715
_exptl_absorpt_correction_type multi-scan
_exptl_absorpt_process_details
;
CrysAlisPro 1.171.43.139a (Rigaku Oxford Diffraction, 2024)
Empirical absorption correction using spherical harmonics,
implemented in SCALE3 ABSPACK scaling algorithm.
;
_exptl_crystal_colour colourless
_exptl_crystal_colour_primary colourless
_exptl_crystal_density_diffrn 1.419
_exptl_crystal_description block
_exptl_crystal_F_000 804.204
_exptl_crystal_size_max 0.5
_exptl_crystal_size_mid 0.3
_exptl_crystal_size_min 0.3
_refine_diff_density_max 0.3597
_refine_diff_density_min -0.6017
_refine_diff_density_rms 0.0769
_refine_ls_d_res_high 0.8139
_refine_ls_d_res_low 11.8684
_refine_ls_goodness_of_fit_ref 1.0476
_refine_ls_hydrogen_treatment constr
_refine_ls_matrix_type full
_refine_ls_number_constraints 32
_refine_ls_number_parameters 239
_refine_ls_number_reflns 3421
_refine_ls_number_restraints 0
_refine_ls_restrained_S_all 1.0476
_refine_ls_R_factor_all 0.0533
_refine_ls_R_factor_gt 0.0489
_refine_ls_shift/su_max 0.0009
_refine_ls_shift/su_mean 0.0000
_refine_ls_structure_factor_coef Fsqd
_refine_ls_weighting_details 'w=1/[\s^2^(Fo^2^)+(0.0714P)^2^+0.6203P] where P=(Fo^2^+2Fc^2^)/3'
_refine_ls_weighting_scheme calc
_refine_ls_wR_factor_gt 0.1292
_refine_ls_wR_factor_ref 0.1331
_reflns_Friedel_coverage 0.0
_reflns_limit_h_max 14
_reflns_limit_h_min -15
_reflns_limit_k_max 16
_reflns_limit_k_min 0
_reflns_limit_l_max 13
_reflns_limit_l_min 0
_reflns_number_gt 3067
_reflns_number_total 3421
_reflns_threshold_expression I>=2u(I)
_cod_data_source_file d4gc05637j7.cif
_cod_data_source_block XRY-20241018-1_auto
_cod_original_cell_volume 1780.67(8)
_cod_database_code 7250074
_chemical_oxdiff_formula 'S1 C1 N1 O1'
_olex2_refinement_description
;
1. Fixed Uiso
 At 1.2 times of:
  All C(H) groups, All C(H,H) groups
 At 1.5 times of:
  All C(H,H,H) groups, All O(H) groups
2.a Ternary CH refined with riding coordinates:
 C16(H16)
2.b Secondary CH2 refined with riding coordinates:
 C19(H19a,H19b), C21(H21a,H21b)
2.c Aromatic/amide H refined with riding coordinates:
 C23(H23), C24(H24), C15(H15), C25(H25), C20(H20)
2.d Idealised Me refined as rotating group:
 C18(H18a,H18b,H18c), C22(H22a,H22b,H22c), C1(H1a,H1b,H1c)
2.e Idealised tetrahedral OH refined as rotating group:
 O4(H4)
;
_olex2_submission_special_instructions 'No special instructions were received'
_oxdiff_exptl_absorpt_empirical_details
;
Empirical correction (ABSPACK) includes:
- Absorption correction using spherical harmonics
- Frame scaling
;
_oxdiff_exptl_absorpt_empirical_full_max 1.627
_oxdiff_exptl_absorpt_empirical_full_min 0.638

loop_
_space_group_symop_id
_space_group_symop_operation_xyz
1 x,y,z
2 -x,y+1/2,-z+1/2
3 -x,-y,-z
4 x,-y-1/2,z-1/2

loop_
_atom_site_label
_atom_site_type_symbol
_atom_site_fract_x
_atom_site_fract_y
_atom_site_fract_z
_atom_site_U_iso_or_equiv
_atom_site_adp_type
_atom_site_occupancy
_atom_site_refinement_flags_posn
S1 S 0.17344(4) -0.11556(4) 0.02209(5) 0.05261(19) Uani 1.000000 .
O2 O 0.27699(14) 0.15148(10) 0.17306(13) 0.0525(4) Uani 1.000000 .
O3 O 0.23298(17) 0.11298(11) 0.62657(14) 0.0628(5) Uani 1.000000 .
O4 O 0.19708(15) 0.27447(10) 0.31673(13) 0.0534(4) Uani 1.000000 .
O5 O 0.45655(14) 0.11297(14) 0.38803(19) 0.0707(5) Uani 1.000000 .
N6 N 0.34660(15) 0.12005(12) 0.50894(16) 0.0470(4) Uani 1.000000 .
O7 O 0.17858(17) -0.20292(12) 0.09815(18) 0.0750(6) Uani 1.000000 .
N8 N 0.15055(14) 0.14048(13) 0.41707(15) 0.0450(4) Uani 1.000000 .
C9 C 0.21023(15) -0.00845(14) 0.11969(17) 0.0413(4) Uani 1.000000 .
O10 O 0.07073(14) -0.09278(18) -0.0797(2) 0.0891(7) Uani 1.000000 .
C11 C 0.25604(17) 0.10883(13) 0.27842(17) 0.0404(4) Uani 1.000000 .
C12 C 0.36353(18) 0.11526(14) 0.3947(2) 0.0461(5) Uani 1.000000 .
C13 C 0.24071(19) 0.12482(13) 0.52236(18) 0.0440(4) Uani 1.000000 .
C14 C 0.22430(16) -0.00099(13) 0.24164(17) 0.0412(4) Uani 1.000000 .
C16 C 0.16479(17) 0.17240(15) 0.30186(17) 0.0428(4) Uani 1.000000 .
C17 C 0.28311(17) -0.12127(14) -0.03987(18) 0.0432(4) Uani 1.000000 .
C18 C 0.4456(2) 0.11810(19) 0.6266(2) 0.0686(7) Uani 1.000000 .
C19 C 0.2286(2) 0.08911(16) 0.06513(19) 0.0541(5) Uani 1.000000 .
C20 C 0.3872(2) -0.1523(2) 0.0373(2) 0.0609(6) Uani 1.000000 .
C21 C 0.2165(2) -0.08126(17) 0.3327(2) 0.0615(6) Uani 1.000000 .
C22 C 0.0417(2) 0.1585(2) 0.4311(3) 0.0672(7) Uani 1.000000 .
C23 C 0.2635(2) -0.0931(2) -0.1637(2) 0.0651(6) Uani 1.000000 .
C15 C 0.4556(3) -0.12649(19) -0.1325(3) 0.0745(8) Uani 1.000000 .
C24 C 0.3513(3) -0.0985(2) -0.2091(3) 0.0792(8) Uani 1.000000 .
C25 C 0.4751(2) -0.1526(2) -0.0094(3) 0.0775(8) Uani 1.000000 .
C1 C 0.0967(3) -0.1048(2) 0.3218(3) 0.0905(11) Uani 1.000000 .
H23 H 0.1927(2) -0.0709(2) -0.2153(2) 0.0781(7) Uiso 1.000000 R
H24 H 0.3387(3) -0.0826(2) -0.2934(3) 0.0950(10) Uiso 1.000000 R
H15 H 0.5144(3) -0.12800(19) -0.1639(3) 0.0894(9) Uiso 1.000000 R
H25 H 0.5473(2) -0.1705(2) 0.0431(3) 0.0929(9) Uiso 1.000000 R
H20 H 0.3990(2) -0.1729(2) 0.1198(2) 0.0731(7) Uiso 1.000000 R
H16 H 0.09355(17) 0.16504(15) 0.23070(17) 0.0514(5) Uiso 1.000000 R
H18a H 0.4582(11) 0.0507(3) 0.6588(11) 0.1029(10) Uiso 1.000000 GR
H18b H 0.5107(4) 0.1411(15) 0.6094(5) 0.1029(10) Uiso 1.000000 GR
H18c H 0.4326(7) 0.1612(13) 0.6883(7) 0.1029(10) Uiso 1.000000 GR
H19a H 0.1580(2) 0.11681(16) 0.00904(19) 0.0649(6) Uiso 1.000000 R
H19b H 0.2795(2) 0.08116(16) 0.01847(19) 0.0649(6) Uiso 1.000000 R
H21a H 0.2517(2) -0.14210(17) 0.3170(2) 0.0738(7) Uiso 1.000000 R
H21b H 0.2584(2) -0.05958(17) 0.4185(2) 0.0738(7) Uiso 1.000000 R
H22a H 0.0196(9) 0.0998(6) 0.4662(19) 0.1009(10) Uiso 1.000000 GR
H22b H 0.0478(5) 0.2146(11) 0.4867(16) 0.1009(10) Uiso 1.000000 GR
H22c H -0.0139(4) 0.1728(16) 0.3497(4) 0.1009(10) Uiso 1.000000 GR
H1a H 0.0553(7) -0.128(2) 0.2378(8) 0.1358(16) Uiso 1.000000 GR
H1b H 0.0970(3) -0.1559(15) 0.3821(18) 0.1358(16) Uiso 1.000000 GR
H1c H 0.0617(8) -0.0452(5) 0.339(3) 0.1358(16) Uiso 1.000000 GR
H4 H 0.201(2) 0.2958(6) 0.2502(9) 0.0801(6) Uiso 1.000000 GR

loop_
_atom_site_aniso_label
_atom_site_aniso_U_11
_atom_site_aniso_U_22
_atom_site_aniso_U_33
_atom_site_aniso_U_12
_atom_site_aniso_U_13
_atom_site_aniso_U_23
S1 0.0482(3) 0.0623(3) 0.0525(3) -0.0172(2) 0.0241(2) -0.0243(2)
O2 0.0863(10) 0.0425(7) 0.0455(7) -0.0130(7) 0.0439(8) -0.0067(6)
O3 0.1063(13) 0.0534(9) 0.0425(8) 0.0157(8) 0.0434(9) 0.0066(6)
O4 0.0866(11) 0.0425(7) 0.0413(7) 0.0066(7) 0.0351(7) -0.0001(6)
O5 0.0511(9) 0.0857(12) 0.0848(13) -0.0040(8) 0.0359(9) -0.0150(9)
N6 0.0526(10) 0.0479(9) 0.0392(8) 0.0032(7) 0.0146(7) -0.0044(7)
O7 0.1075(14) 0.0545(9) 0.0885(12) -0.0358(9) 0.0664(11) -0.0237(8)
N8 0.0500(9) 0.0524(9) 0.0423(8) 0.0046(7) 0.0282(7) 0.0017(7)
C9 0.0440(9) 0.0450(10) 0.0399(9) -0.0046(8) 0.0211(8) -0.0073(7)
O10 0.0446(9) 0.1322(18) 0.0803(13) -0.0070(10) 0.0092(9) -0.0482(12)
C11 0.0547(11) 0.0389(9) 0.0376(9) -0.0048(7) 0.0285(8) -0.0034(7)
C12 0.0505(11) 0.0425(10) 0.0504(11) -0.0018(8) 0.0241(9) -0.0080(8)
C13 0.0661(12) 0.0349(9) 0.0384(9) 0.0050(8) 0.0275(9) -0.0005(7)
C14 0.0491(10) 0.0398(9) 0.0419(9) -0.0047(7) 0.0248(8) -0.0053(7)
C16 0.0517(10) 0.0468(10) 0.0330(8) 0.0039(8) 0.0188(8) -0.0004(7)
C17 0.0519(11) 0.0434(10) 0.0380(9) -0.0045(8) 0.0202(8) -0.0096(7)
C18 0.0690(15) 0.0683(15) 0.0521(13) 0.0028(12) 0.0006(11) -0.0001(11)
C19 0.0786(15) 0.0521(11) 0.0383(10) -0.0073(10) 0.0289(10) -0.0032(8)
C20 0.0624(13) 0.0731(15) 0.0501(12) 0.0099(11) 0.0233(10) 0.0066(11)
C21 0.0976(18) 0.0462(11) 0.0507(12) -0.0111(11) 0.0385(12) -0.0042(9)
C22 0.0618(14) 0.0789(16) 0.0789(16) 0.0078(12) 0.0470(13) 0.0007(13)
C23 0.0708(15) 0.0787(16) 0.0445(12) 0.0008(12) 0.0187(11) 0.0065(11)
C15 0.091(2) 0.0630(15) 0.096(2) 0.0029(13) 0.0658(18) -0.0030(14)
C24 0.110(2) 0.0877(19) 0.0592(15) -0.0115(17) 0.0540(16) 0.0023(13)
C25 0.0631(16) 0.0805(18) 0.098(2) 0.0209(13) 0.0393(15) 0.0103(16)
C1 0.126(3) 0.0645(16) 0.120(3) -0.0192(16) 0.092(2) -0.0006(16)

loop_
_atom_type_symbol
_atom_type_scat_dispersion_real
_atom_type_scat_dispersion_imag
_atom_type_scat_Cromer_Mann_a1
_atom_type_scat_Cromer_Mann_a2
_atom_type_scat_Cromer_Mann_a3
_atom_type_scat_Cromer_Mann_a4
_atom_type_scat_Cromer_Mann_b1
_atom_type_scat_Cromer_Mann_b2
_atom_type_scat_Cromer_Mann_b3
_atom_type_scat_Cromer_Mann_b4
_atom_type_scat_Cromer_Mann_c
_atom_type_scat_source
_atom_type_scat_dispersion_source
C 0.01788 0.00908 2.31000 1.02000 1.58860 0.86500 20.84390 10.20750 0.56870 51.65120 0.21560 'International Tables Volume C Table 6.1.1.4 (pp. 500-502)' 'Brennan, Cowan, Rev. Sci. Instrum., 1992, 63, 850'
H 0.00000 0.00000 0.49300 0.32291 0.14019 0.04081 10.51090 26.12570 3.14236 57.79970 0.00304 'International Tables Volume C Table 6.1.1.4 (pp. 500-502)' 'Brennan, Cowan, Rev. Sci. Instrum., 1992, 63, 850'
N 0.03110 0.01806 12.21260 3.13220 2.01250 1.16630 0.00570 9.89330 28.99750 0.58260 -11.52900 'International Tables Volume C Table 6.1.1.4 (pp. 500-502)' 'Brennan, Cowan, Rev. Sci. Instrum., 1992, 63, 850'
O 0.04960 0.03234 3.04850 2.28680 1.54630 0.86700 13.27710 5.70110 0.32390 32.90890 0.25080 'International Tables Volume C Table 6.1.1.4 (pp. 500-502)' 'Brennan, Cowan, Rev. Sci. Instrum., 1992, 63, 850'
S 0.33376 0.55840 6.90530 5.20340 1.43790 1.58630 1.46790 22.21510 0.25360 56.17200 0.86690 'International Tables Volume C Table 6.1.1.4 (pp. 500-502)' 'Brennan, Cowan, Rev. Sci. Instrum., 1992, 63, 850'

loop_
_geom_angle_atom_site_label_1
_geom_angle_atom_site_label_2
_geom_angle_atom_site_label_3
_geom_angle
_geom_angle_site_symmetry_1
_geom_angle_site_symmetry_3
_geom_angle_publ_flag
C9 S1 O7 109.70(10) . . ?
O10 S1 O7 119.25(13) . . ?
O10 S1 C9 107.20(11) . . ?
C17 S1 O7 108.98(10) . . ?
C17 S1 C9 102.09(8) . . ?
C17 S1 O10 108.25(12) . . ?
C19 O2 C11 109.28(14) . . ?
H4 O4 C16 109.5 . . ?
C13 N6 C12 124.75(18) . . ?
C18 N6 C12 118.55(19) . . ?
C18 N6 C13 116.69(18) . . ?
C16 N8 C13 120.45(16) . . ?
C22 N8 C13 118.18(17) . . ?
C22 N8 C16 118.13(18) . . ?
C14 C9 S1 128.16(15) . . ?
C19 C9 S1 119.59(13) . . ?
C19 C9 C14 112.25(16) . . ?
C12 C11 O2 108.85(16) . . ?
C14 C11 O2 105.24(14) . . ?
C14 C11 C12 110.86(16) . . ?
C16 C11 O2 107.26(15) . . ?
C16 C11 C12 108.79(15) . . ?
C16 C11 C14 115.57(16) . . ?
N6 C12 O5 122.3(2) . . ?
C11 C12 O5 122.83(19) . . ?
C11 C12 N6 114.87(17) . . ?
N6 C13 O3 119.9(2) . . ?
N8 C13 O3 122.6(2) . . ?
N8 C13 N6 117.46(16) . . ?
C11 C14 C9 106.18(16) . . ?
C21 C14 C9 129.39(18) . . ?
C21 C14 C11 124.39(16) . . ?
N8 C16 O4 107.48(15) . . ?
C11 C16 O4 110.37(16) . . ?
C11 C16 N8 109.54(15) . . ?
H16 C16 O4 109.81(10) . . ?
H16 C16 N8 109.81(11) . . ?
H16 C16 C11 109.81(10) . . ?
C20 C17 S1 118.75(16) . . ?
C23 C17 S1 120.08(18) . . ?
C23 C17 C20 121.2(2) . . ?
H18a C18 N6 109.5 . . ?
H18b C18 N6 109.5 . . ?
H18b C18 H18a 109.5 . . ?
H18c C18 N6 109.5 . . ?
H18c C18 H18a 109.5 . . ?
H18c C18 H18b 109.5 . . ?
C9 C19 O2 103.83(15) . . ?
H19a C19 O2 110.99(12) . . ?
H19a C19 C9 110.99(12) . . ?
H19b C19 O2 110.99(11) . . ?
H19b C19 C9 110.99(11) . . ?
H19b C19 H19a 109.0 . . ?
C25 C20 C17 119.0(2) . . ?
H20 C20 C17 120.52(13) . . ?
H20 C20 C25 120.52(16) . . ?
C1 C21 C14 113.2(2) . . ?
H21a C21 C14 108.93(11) . . ?
H21a C21 C1 108.93(14) . . ?
H21b C21 C14 108.93(11) . . ?
H21b C21 C1 108.93(16) . . ?
H21b C21 H21a 107.7 . . ?
H22a C22 N8 109.5 . . ?
H22b C22 N8 109.5 . . ?
H22b C22 H22a 109.5 . . ?
H22c C22 N8 109.5 . . ?
H22c C22 H22a 109.5 . . ?
H22c C22 H22b 109.5 . . ?
C24 C23 C17 118.6(3) . . ?
H23 C23 C17 120.72(15) . . ?
H23 C23 C24 120.72(17) . . ?
C25 C15 C24 120.5(2) . . ?
H15 C15 C24 119.76(15) . . ?
H15 C15 C25 119.76(17) . . ?
C15 C24 C23 120.8(3) . . ?
H24 C24 C23 119.62(17) . . ?
H24 C24 C15 119.62(15) . . ?
C15 C25 C20 120.0(3) . . ?
H25 C25 C20 120.00(16) . . ?
H25 C25 C15 120.00(17) . . ?
H1a C1 C21 109.5 . . ?
H1b C1 C21 109.5 . . ?
H1b C1 H1a 109.5 . . ?
H1c C1 C21 109.5 . . ?
H1c C1 H1a 109.5 . . ?
H1c C1 H1b 109.5 . . ?

loop_
_geom_bond_atom_site_label_1
_geom_bond_atom_site_label_2
_geom_bond_distance
_geom_bond_site_symmetry_2
_geom_bond_publ_flag
S1 O7 1.4327(19) . ?
S1 C9 1.7611(18) . ?
S1 O10 1.434(2) . ?
S1 C17 1.762(2) . ?
O2 C11 1.422(2) . ?
O2 C19 1.422(2) . ?
O3 C13 1.222(2) . ?
O4 C16 1.412(2) . ?
O4 H4 0.8200 . ?
O5 C12 1.208(3) . ?
N6 C12 1.378(3) . ?
N6 C13 1.403(3) . ?
N6 C18 1.473(3) . ?
N8 C13 1.344(3) . ?
N8 C16 1.436(2) . ?
N8 C22 1.462(3) . ?
C9 C14 1.326(3) . ?
C9 C19 1.490(3) . ?
C11 C12 1.526(3) . ?
C11 C14 1.535(2) . ?
C11 C16 1.529(3) . ?
C14 C21 1.508(3) . ?
C16 H16 0.9800 . ?
C17 C20 1.364(3) . ?
C17 C23 1.381(3) . ?
C18 H18a 0.9600 . ?
C18 H18b 0.9600 . ?
C18 H18c 0.9600 . ?
C19 H19a 0.9700 . ?
C19 H19b 0.9700 . ?
C20 C25 1.389(3) . ?
C20 H20 0.9300 . ?
C21 C1 1.513(4) . ?
C21 H21a 0.9700 . ?
C21 H21b 0.9700 . ?
C22 H22a 0.9600 . ?
C22 H22b 0.9600 . ?
C22 H22c 0.9600 . ?
C23 C24 1.380(4) . ?
C23 H23 0.9300 . ?
C15 C24 1.353(4) . ?
C15 C25 1.366(4) . ?
C15 H15 0.9300 . ?
C24 H24 0.9300 . ?
C25 H25 0.9300 . ?
C1 H1a 0.9600 . ?
C1 H1b 0.9600 . ?
C1 H1c 0.9600 . ?

loop_
_geom_torsion_atom_site_label_1
_geom_torsion_atom_site_label_2
_geom_torsion_atom_site_label_3
_geom_torsion_atom_site_label_4
_geom_torsion
_geom_torsion_site_symmetry_1
_geom_torsion_site_symmetry_2
_geom_torsion_site_symmetry_3
_geom_torsion_site_symmetry_4
_geom_torsion_publ_flag
S1 C9 C14 C11 179.84(18) . . . . ?
S1 C9 C14 C21 2.0(3) . . . . ?
S1 C9 C19 O2 -169.21(18) . . . . ?
S1 C17 C20 C25 -177.1(2) . . . . ?
S1 C17 C23 C24 180.0(2) . . . . ?
O2 C11 C12 O5 -30.02(19) . . . . ?
O2 C11 C12 N6 152.36(14) . . . . ?
O2 C11 C14 C9 -10.31(18) . . . . ?
O2 C11 C14 C21 167.66(17) . . . . ?
O2 C11 C16 O4 -54.53(16) . . . . ?
O2 C11 C16 N8 -172.68(15) . . . . ?
O2 C19 C9 C14 11.1(2) . . . . ?
O3 C13 N6 C12 168.50(18) . . . . ?
O3 C13 N6 C18 -10.3(2) . . . . ?
O3 C13 N8 C16 168.34(18) . . . . ?
O3 C13 N8 C22 9.1(2) . . . . ?
O4 C16 N8 C13 -73.83(18) . . . . ?
O4 C16 N8 C22 85.4(2) . . . . ?
O4 C16 C11 C12 63.05(16) . . . . ?
O4 C16 C11 C14 -171.52(14) . . . . ?
O5 C12 N6 C13 178.72(19) . . . . ?
O5 C12 N6 C18 -2.6(3) . . . . ?
O5 C12 C11 C14 85.3(2) . . . . ?
O5 C12 C11 C16 -146.6(2) . . . . ?
N6 C12 C11 C14 -92.34(17) . . . . ?
N6 C12 C11 C16 35.79(18) . . . . ?
N6 C13 N8 C16 -13.1(2) . . . . ?
N6 C13 N8 C22 -172.33(18) . . . . ?
N8 C16 C11 C12 -55.11(17) . . . . ?
N8 C16 C11 C14 70.33(17) . . . . ?
C9 C14 C11 C12 -127.83(16) . . . . ?
C9 C14 C11 C16 107.81(16) . . . . ?
C9 C14 C21 C1 -80.6(3) . . . . ?
C11 C14 C21 C1 101.9(2) . . . . ?
C17 C20 C25 C15 -3.0(3) . . . . ?
C17 C23 C24 C15 -2.9(3) . . . . ?
C20 C25 C15 C24 1.2(4) . . . . ?
C23 C24 C15 C25 1.7(4) . . . . ?
